data_7036658
loop_
_publ_author_name
'Giffin, Kaitie A.'
'Korobkov, Ilia'
'Baker, R. Tom'

_publ_section_title
;
 Br\/onsted acid-promoted C-F bond activation in [P,S]-ligated neutral and
 anionic perfluoronickelacyclopentanes.
;
_journal_issue 45
_journal_name_full 'Dalton transactions (Cambridge, England : 2003)'
_journal_page_first 19587
_journal_page_last 19596
_journal_paper_doi 10.1039/c5dt02912k
_journal_volume 44
_journal_year 2015
_chemical_formula_sum 'C14 H10 F8 N2 Ni'
_chemical_formula_weight 416.95
_chemical_name_systematic '(pyr)2Ni(C4F8) '
_space_group_crystal_system tetragonal
_space_group_IT_number 96
_space_group_name_Hall 'P 4nw 2abw'
_space_group_name_H-M_alt 'P 43 21 2'
_symmetry_space_group_name_Hall 'P 4nw 2abw'
_symmetry_space_group_name_H-M 'P 43 21 2'
_atom_sites_solution_hydrogens geom
_audit_creation_method SHELXL-2014/7
_audit_update_record
;
2015-07-22 deposited with the CCDC.
2015-09-15 downloaded from the CCDC.
;
_cell_angle_alpha 90
_cell_angle_beta 90
_cell_angle_gamma 90
_cell_formula_units_Z 4
_cell_length_a 10.3161(13)
_cell_length_b 10.3161(13)
_cell_length_c 15.584(2)
_cell_measurement_reflns_used 5838
_cell_measurement_temperature 200(2)
_cell_measurement_theta_max 26.95
_cell_measurement_theta_min 2.37
_cell_volume 1658.5(4)
_computing_cell_refinement 'APEX II, Bruker (2009)'
_computing_data_collection 'APEX II, Bruker (2009)'
_computing_data_reduction 'XPREP, Bruker (2009)'
_computing_molecular_graphics 'SHELXTL, Bruker (2004)'
_computing_publication_material 'SHELXTL, Bruker (2004)'
_computing_structure_refinement 'SHELXL-2014/7 (Sheldrick, 2014)'
_computing_structure_solution 'SHELXS-03 (Sheldrick, 2003)'
_diffrn_ambient_temperature 200(2)
_diffrn_measured_fraction_theta_full 0.998
_diffrn_measured_fraction_theta_max 0.998
_diffrn_measurement_device_type 'Bruker APEX-II CCD'
_diffrn_measurement_method '\f and \w scans'
_diffrn_radiation_type MoK\a
_diffrn_radiation_wavelength 0.71073
_diffrn_reflns_av_R_equivalents 0.0567
_diffrn_reflns_av_unetI/netI 0.0370
_diffrn_reflns_laue_measured_fraction_full 0.998
_diffrn_reflns_laue_measured_fraction_max 0.998
_diffrn_reflns_limit_h_max 13
_diffrn_reflns_limit_h_min -12
_diffrn_reflns_limit_k_max 13
_diffrn_reflns_limit_k_min -13
_diffrn_reflns_limit_l_max 20
_diffrn_reflns_limit_l_min -20
_diffrn_reflns_number 16640
_diffrn_reflns_point_group_measured_fraction_full 0.997
_diffrn_reflns_point_group_measured_fraction_max 0.996
_diffrn_reflns_theta_full 25.242
_diffrn_reflns_theta_max 28.268
_diffrn_reflns_theta_min 2.368
_exptl_absorpt_coefficient_mu 1.251
_exptl_absorpt_correction_T_max 0.7457
_exptl_absorpt_correction_T_min 0.5419
_exptl_absorpt_correction_type multi-scan
_exptl_absorpt_process_details 'SADABS, Bruker (2003)'
_exptl_crystal_colour colourless
_exptl_crystal_density_diffrn 1.670
_exptl_crystal_density_meas ?
_exptl_crystal_description needle
_exptl_crystal_F_000 832
_exptl_crystal_size_max 0.160
_exptl_crystal_size_mid 0.030
_exptl_crystal_size_min 0.010
_refine_diff_density_max 0.390
_refine_diff_density_min -0.393
_refine_diff_density_rms 0.052
_refine_ls_abs_structure_details
; 
 Flack x determined using 548 quotients [(I+)-(I-)]/[(I+)+(I-)] 
 (Parsons, Flack and Wagner, Acta Cryst. B69 (2013) 249-259). 
;
_refine_ls_abs_structure_Flack 0.036(9)
_refine_ls_extinction_method none
_refine_ls_goodness_of_fit_ref 0.993
_refine_ls_hydrogen_treatment constr
_refine_ls_matrix_type full
_refine_ls_number_parameters 114
_refine_ls_number_reflns 2061
_refine_ls_number_restraints 45
_refine_ls_restrained_S_all 0.995
_refine_ls_R_factor_all 0.0523
_refine_ls_R_factor_gt 0.0313
_refine_ls_shift/su_max 0.000
_refine_ls_shift/su_mean 0.000
_refine_ls_structure_factor_coef Fsqd
_refine_ls_weighting_details 'w=1/[\s^2^(Fo^2^)+(0.0405P)^2^] where P=(Fo^2^+2Fc^2^)/3'
_refine_ls_weighting_scheme calc
_refine_ls_wR_factor_gt 0.0670
_refine_ls_wR_factor_ref 0.0747
_reflns_Friedel_coverage 0.651
_reflns_friedel_fraction_full 0.995
_reflns_friedel_fraction_max 0.993
_reflns_number_gt 1589
_reflns_number_total 2061
_reflns_threshold_expression 'I > 2\s(I)'
_cod_data_source_file c5dt02912k2.cif
_cod_data_source_block tb178
_cod_depositor_comments
;
The following automatic conversions were performed:

'_exptl_crystal_density_meas' value 'n/a' was changed to '?' - the
value is perceived as not measured.

Automatic conversion script
Id: cif_fix_values 3271 2015-04-21 07:52:19Z andrius 

 Adding full bibliography for 7036657--7036663.cif.
;
_cod_original_cell_volume 1658.5(5)
_cod_database_code 7036658
_shelx_shelxl_version_number 2014/7
_shelx_space_group_comment
; 
The symmetry employed for this shelxl refinement is uniquely defined 
by the following loop, which should always be used as a source of 
symmetry information in preference to the above space-group names. 
They are only intended as comments. 
;
_shelx_estimated_absorpt_t_min 0.825
_shelx_estimated_absorpt_t_max 0.988

loop_
_space_group_symop_operation_xyz
'x, y, z'
'-x, -y, z+1/2'
'-y+1/2, x+1/2, z+3/4'
'y+1/2, -x+1/2, z+1/4'
'-x+1/2, y+1/2, -z+3/4'
'x+1/2, -y+1/2, -z+1/4'
'y, x, -z'
'-y, -x, -z+1/2'

loop_
_atom_site_label
_atom_site_type_symbol
_atom_site_fract_x
_atom_site_fract_y
_atom_site_fract_z
_atom_site_U_iso_or_equiv
_atom_site_adp_type
_atom_site_occupancy
_atom_site_site_symmetry_order
_atom_site_calc_flag
_atom_site_refinement_flags_posn
_atom_site_refinement_flags_adp
_atom_site_refinement_flags_occupancy
Ni1 Ni 0.41058(4) 0.41058(4) 0.0000 0.03386(16) Uani 1 2 d S T P
F1 F 0.1604(2) 0.4935(2) 0.03852(17) 0.0734(7) Uani 1 1 d . . .
F2 F 0.2491(3) 0.3679(2) 0.13495(13) 0.0702(8) Uani 1 1 d . . .
F3 F 0.1191(2) 0.3086(2) -0.06752(14) 0.0607(6) Uani 1 1 d . . .
F4 F 0.0745(2) 0.2259(2) 0.05747(15) 0.0647(6) Uani 1 1 d . . .
N1 N 0.4265(3) 0.5805(3) 0.05113(16) 0.0434(6) Uani 1 1 d . . .
C1 C 0.3783(4) 0.6838(4) 0.0115(3) 0.0668(12) Uani 1 1 d . U .
H1A H 0.3319 0.6710 -0.0405 0.080 Uiso 1 1 calc R U .
C2 C 0.3919(6) 0.8071(4) 0.0414(4) 0.0896(16) Uani 1 1 d . U .
H2A H 0.3574 0.8780 0.0099 0.108 Uiso 1 1 calc R U .
C3 C 0.4549(6) 0.8277(5) 0.1163(4) 0.106(2) Uani 1 1 d . U .
H3A H 0.4641 0.9127 0.1391 0.127 Uiso 1 1 calc R U .
C4 C 0.5045(7) 0.7236(6) 0.1579(4) 0.121(3) Uani 1 1 d . U .
H4A H 0.5486 0.7347 0.2109 0.145 Uiso 1 1 calc R U .
C5 C 0.4909(6) 0.6012(5) 0.1230(3) 0.0862(17) Uani 1 1 d . U .
H5A H 0.5291 0.5296 0.1517 0.103 Uiso 1 1 calc R U .
C6 C 0.2437(3) 0.3903(3) 0.0471(2) 0.0436(8) Uani 1 1 d . . .
C7 C 0.1732(3) 0.2745(3) 0.0097(2) 0.0447(8) Uani 1 1 d . . .

loop_
_atom_site_aniso_label
_atom_site_aniso_U_11
_atom_site_aniso_U_22
_atom_site_aniso_U_33
_atom_site_aniso_U_23
_atom_site_aniso_U_13
_atom_site_aniso_U_12
Ni1 0.0354(2) 0.0354(2) 0.0309(2) 0.00037(17) -0.00037(17) 0.0008(3)
F1 0.0554(15) 0.0524(15) 0.1124(19) -0.0074(14) 0.0197(14) 0.0173(12)
F2 0.0924(19) 0.0801(17) 0.0381(11) -0.0098(11) 0.0226(12) -0.0196(13)
F3 0.0510(14) 0.0701(15) 0.0612(14) 0.0069(11) -0.0131(11) 0.0057(10)
F4 0.0434(13) 0.0732(16) 0.0774(15) 0.0111(12) 0.0157(11) -0.0100(11)
N1 0.0513(18) 0.0360(15) 0.0429(13) -0.0004(12) -0.0127(13) 0.0014(13)
C1 0.092(3) 0.041(2) 0.067(3) 0.0003(19) -0.030(2) 0.0061(19)
C2 0.109(4) 0.043(2) 0.117(4) -0.001(2) -0.039(3) 0.001(3)
C3 0.126(5) 0.052(3) 0.140(5) -0.031(3) -0.060(4) 0.004(3)
C4 0.171(6) 0.080(4) 0.112(4) -0.034(3) -0.087(4) 0.008(4)
C5 0.123(4) 0.061(3) 0.075(3) -0.014(2) -0.056(3) 0.012(3)
C6 0.054(2) 0.038(2) 0.0392(17) -0.0034(15) 0.0073(15) 0.0085(16)
C7 0.0361(17) 0.050(2) 0.048(2) 0.0065(18) 0.0024(16) -0.0023(14)

loop_
_atom_type_symbol
_atom_type_description
_atom_type_scat_dispersion_real
_atom_type_scat_dispersion_imag
_atom_type_scat_source
C C 0.0033 0.0016 'International Tables Vol C Tables 4.2.6.8 and 6.1.1.4'
H H 0.0000 0.0000 'International Tables Vol C Tables 4.2.6.8 and 6.1.1.4'
N N 0.0061 0.0033 'International Tables Vol C Tables 4.2.6.8 and 6.1.1.4'
F F 0.0171 0.0103 'International Tables Vol C Tables 4.2.6.8 and 6.1.1.4'
Ni Ni 0.3393 1.1124 'International Tables Vol C Tables 4.2.6.8 and 6.1.1.4'

loop_
_geom_angle_atom_site_label_1
_geom_angle_atom_site_label_2
_geom_angle_atom_site_label_3
_geom_angle
_geom_angle_site_symmetry_1
_geom_angle_site_symmetry_3
C6 Ni1 C6 87.1(2) . 7
C6 Ni1 N1 177.97(14) . 7
C6 Ni1 N1 91.02(13) 7 7
C6 Ni1 N1 91.02(13) . .
C6 Ni1 N1 177.97(14) 7 .
N1 Ni1 N1 90.91(17) 7 .
C5 N1 C1 116.9(3) . .
C5 N1 Ni1 122.7(3) . .
C1 N1 Ni1 120.3(2) . .
N1 C1 C2 123.5(4) . .
C3 C2 C1 119.4(5) . .
C2 C3 C4 118.0(5) . .
C3 C4 C5 119.9(5) . .
N1 C5 C4 122.2(4) . .
F1 C6 F2 104.5(3) . .
F1 C6 C7 105.9(3) . .
F2 C6 C7 105.4(3) . .
F1 C6 Ni1 116.6(2) . .
F2 C6 Ni1 111.4(2) . .
C7 C6 Ni1 112.1(2) . .
F4 C7 F3 105.7(3) . .
F4 C7 C7 112.0(3) . 7
F3 C7 C7 106.4(4) . 7
F4 C7 C6 116.2(3) . .
F3 C7 C6 109.2(3) . .
C7 C7 C6 106.9(2) 7 .

loop_
_geom_bond_atom_site_label_1
_geom_bond_atom_site_label_2
_geom_bond_distance
_geom_bond_site_symmetry_2
Ni1 C6 1.883(3) .
Ni1 C6 1.883(3) 7
Ni1 N1 1.932(3) 7
Ni1 N1 1.933(3) .
F1 C6 1.375(4) .
F2 C6 1.390(4) .
F3 C7 1.373(4) .
F4 C7 1.357(4) .
N1 C5 1.320(5) .
N1 C1 1.328(5) .
C1 C2 1.362(6) .
C2 C3 1.353(7) .
C3 C4 1.354(7) .
C4 C5 1.382(6) .
C6 C7 1.515(5) .
C7 C7 1.509(7) 7

loop_
_geom_torsion_atom_site_label_1
_geom_torsion_atom_site_label_2
_geom_torsion_atom_site_label_3
_geom_torsion_atom_site_label_4
_geom_torsion
_geom_torsion_site_symmetry_1
_geom_torsion_site_symmetry_4
C5 N1 C1 C2 -0.2(8) . .
Ni1 N1 C1 C2 -176.4(4) . .
N1 C1 C2 C3 -1.6(9) . .
C1 C2 C3 C4 1.3(11) . .
C2 C3 C4 C5 0.6(11) . .
C1 N1 C5 C4 2.2(9) . .
Ni1 N1 C5 C4 178.3(5) . .
C3 C4 C5 N1 -2.4(11) . .
C6 Ni1 C6 F1 -134.3(3) 7 .
N1 Ni1 C6 F1 46.3(3) . .
C6 Ni1 C6 F2 105.9(3) 7 .
N1 Ni1 C6 F2 -73.4(2) . .
C6 Ni1 C6 C7 -12.03(17) 7 .
N1 Ni1 C6 C7 168.6(3) . .
F1 C6 C7 F4 -73.1(4) . .
F2 C6 C7 F4 37.2(4) . .
Ni1 C6 C7 F4 158.7(2) . .
F1 C6 C7 F3 46.3(3) . .
F2 C6 C7 F3 156.6(3) . .
Ni1 C6 C7 F3 -81.9(3) . .
F1 C6 C7 C7 161.0(3) . 7
F2 C6 C7 C7 -88.6(4) . 7
Ni1 C6 C7 C7 32.8(4) . 7
